data_2222383
loop_
_publ_author_name
'Arshad, Muhammad Nadeem'
'Khan, Islam Ullah'
'Akkurt, Mehmet'
'Shafiq, Muhammad'
'Mustafa, Ghulam'

_publ_section_title
;
 2-(4-Bromobenzenesulfonamido)benzoic acid
;
_journal_coeditor_code IS2431
_journal_issue 7
_journal_name_full 'Acta Crystallographica Section E'
_journal_page_first o1610
_journal_page_last o1611
_journal_paper_doi 10.1107/S1600536809022545
_journal_volume 65
_journal_year 2009
_chemical_formula_iupac 'C13 H10 Br N O4 S'
_chemical_formula_moiety 'C13 H10 Br N O4 S'
_chemical_formula_sum 'C13 H10 Br N O4 S'
_chemical_formula_weight 356.19
_chemical_name_systematic
;
2-(4-Bromobenzenesulfonamido)benzoic acid
;
_space_group_IT_number 15
_symmetry_cell_setting monoclinic
_symmetry_space_group_name_Hall '-C 2yc'
_symmetry_space_group_name_H-M 'C 1 2/c 1'
_atom_sites_solution_hydrogens geom
_atom_sites_solution_primary direct
_atom_sites_solution_secondary difmap
_cell_angle_alpha 90
_cell_angle_beta 98.196(2)
_cell_angle_gamma 90
_cell_formula_units_Z 8
_cell_length_a 27.8316(11)
_cell_length_b 8.5684(4)
_cell_length_c 11.6632(5)
_cell_measurement_reflns_used 3121
_cell_measurement_temperature 296(2)
_cell_measurement_theta_max 22.04
_cell_measurement_theta_min 2.49
_cell_volume 2752.9(2)
_computing_cell_refinement 'SAINT (Bruker, 2007)'
_computing_data_collection 'APEX2 (Bruker, 2007)'
_computing_data_reduction 'SAINT (Bruker, 2007)'
_computing_molecular_graphics 'ORTEP-3 for Windows (Farrugia, 1997)'
_computing_publication_material 'WinGX (Farrugia, 1999) and PLATON (Spek, 2009)'
_computing_structure_refinement 'SHELXL97 (Sheldrick, 2008)'
_computing_structure_solution 'SIR97 (Altomare <i>et al.</i>,  1999)'
_diffrn_ambient_temperature 296(2)
_diffrn_measured_fraction_theta_full 0.991
_diffrn_measured_fraction_theta_max 0.991
_diffrn_measurement_device_type 'Bruker Kappa-APEXII CCD area-detector'
_diffrn_measurement_method '\f and \w'
_diffrn_radiation_monochromator graphite
_diffrn_radiation_source 'sealed tube'
_diffrn_radiation_type MoK\a
_diffrn_radiation_wavelength 0.71073
_diffrn_reflns_av_R_equivalents 0.0416
_diffrn_reflns_av_sigmaI/netI 0.0403
_diffrn_reflns_limit_h_max 36
_diffrn_reflns_limit_h_min -37
_diffrn_reflns_limit_k_max 11
_diffrn_reflns_limit_k_min -11
_diffrn_reflns_limit_l_max 15
_diffrn_reflns_limit_l_min -15
_diffrn_reflns_number 14822
_diffrn_reflns_reduction_process
;
;
_diffrn_reflns_theta_full 28.34
_diffrn_reflns_theta_max 28.34
_diffrn_reflns_theta_min 2.49
_exptl_absorpt_coefficient_mu 3.149
_exptl_absorpt_correction_T_max 0.707
_exptl_absorpt_correction_T_min 0.497
_exptl_absorpt_correction_type refdelf
_exptl_absorpt_process_details '[Cubic fit to sin(\q)/\l - 24 parameters; Parkin <i>et al.</i>, 1995]'
_exptl_crystal_colour 'dark brown'
_exptl_crystal_density_diffrn 1.719
_exptl_crystal_density_method 'Not Measured'
_exptl_crystal_description block
_exptl_crystal_F_000 1424
_exptl_crystal_size_max 0.230
_exptl_crystal_size_mid 0.190
_exptl_crystal_size_min 0.110
_refine_diff_density_max 0.266
_refine_diff_density_min -0.289
_refine_ls_extinction_method none
_refine_ls_goodness_of_fit_ref 0.981
_refine_ls_hydrogen_treatment constr
_refine_ls_matrix_type full
_refine_ls_number_parameters 182
_refine_ls_number_reflns 3416
_refine_ls_number_restraints 0
_refine_ls_restrained_S_all 0.981
_refine_ls_R_factor_all 0.0961
_refine_ls_R_factor_gt 0.0377
_refine_ls_shift/su_max 0.001
_refine_ls_shift/su_mean 0.000
_refine_ls_structure_factor_coef Fsqd
_refine_ls_weighting_details 'calc w=1/[\s^2^(Fo^2^)+(0.033P)^2^+1.5317P] where P=(Fo^2^+2Fc^2^)/3'
_refine_ls_weighting_scheme calc
_refine_ls_wR_factor_gt 0.0755
_refine_ls_wR_factor_ref 0.0932
_reflns_number_gt 1764
_reflns_number_total 3416
_reflns_threshold_expression I>2\s(I)
_cod_data_source_file is2431.cif
_cod_data_source_block I
_cod_original_sg_symbol_H-M 'C 2/c'
_cod_database_code 2222383
_cod_database_fobs_code 2222383

loop_
_symmetry_equiv_pos_site_id
_symmetry_equiv_pos_as_xyz
1 x,y,z
2 -x,y,1/2-z
3 -x,-y,-z
4 x,-y,1/2+z
5 1/2+x,1/2+y,z
6 1/2-x,1/2+y,1/2-z
7 1/2-x,1/2-y,-z
8 1/2+x,1/2-y,1/2+z

loop_
_atom_site_aniso_label
_atom_site_aniso_U_11
_atom_site_aniso_U_22
_atom_site_aniso_U_33
_atom_site_aniso_U_12
_atom_site_aniso_U_13
_atom_site_aniso_U_23
Br1 0.0724(2) 0.1642(5) 0.1042(4) -0.0277(2) -0.0048(2) 0.0332(3)
S1 0.0662(4) 0.0525(4) 0.0493(4) 0.0040(3) 0.0221(3) 0.0044(3)
O1 0.0667(12) 0.0678(13) 0.0586(12) 0.0035(10) 0.0251(10) 0.0005(10)
O2 0.0768(13) 0.0831(13) 0.0641(13) -0.0003(11) 0.0362(11) 0.0049(11)
O3 0.0920(14) 0.0549(12) 0.0700(14) 0.0115(10) 0.0218(11) 0.0149(10)
O4 0.0860(13) 0.0710(12) 0.0478(11) -0.0033(10) 0.0273(10) -0.0051(10)
N1 0.0548(12) 0.0553(13) 0.0600(15) 0.0105(10) 0.0206(11) 0.0067(11)
C1 0.0595(15) 0.0492(15) 0.0499(16) -0.0006(12) 0.0226(13) 0.0021(13)
C2 0.0743(19) 0.0599(18) 0.066(2) 0.0077(15) 0.0182(16) -0.0043(15)
C3 0.069(2) 0.084(2) 0.086(3) 0.0129(17) 0.0198(19) 0.006(2)
C4 0.0598(17) 0.089(2) 0.064(2) -0.0170(17) 0.0137(15) 0.0162(18)
C5 0.076(2) 0.100(3) 0.061(2) -0.0116(19) 0.0177(18) -0.0176(18)
C6 0.074(2) 0.079(2) 0.065(2) 0.0075(16) 0.0227(17) -0.0166(17)
C7 0.0403(13) 0.0554(16) 0.0510(16) -0.0008(11) 0.0079(12) -0.0010(13)
C8 0.0388(12) 0.0612(17) 0.0529(16) -0.0032(12) 0.0112(11) 0.0012(14)
C9 0.0602(17) 0.073(2) 0.077(2) -0.0094(15) 0.0259(16) 0.0083(18)
C10 0.074(2) 0.0595(19) 0.106(3) -0.0088(16) 0.024(2) 0.0123(19)
C11 0.076(2) 0.0557(19) 0.090(2) -0.0043(15) 0.0251(18) -0.0065(17)
C12 0.0607(17) 0.0576(18) 0.0665(19) -0.0056(13) 0.0196(14) -0.0032(15)
C13 0.0402(13) 0.080(2) 0.0490(16) -0.0046(13) 0.0080(12) 0.0015(15)

loop_
_atom_site_type_symbol
_atom_site_label
_atom_site_fract_x
_atom_site_fract_y
_atom_site_fract_z
_atom_site_U_iso_or_equiv
_atom_site_thermal_displace_type
_atom_site_calc_flag
_atom_site_refinement_flags
_atom_site_occupancy
Br Br1 0.819170(10) 0.43825(6) 0.51473(4) 0.1153(2) Uani . . 1.000
S S1 0.62425(3) 0.44674(8) 0.15544(6) 0.0547(2) Uani . . 1.000
O O1 0.53281(7) 0.4722(2) 0.39261(16) 0.0628(7) Uani . . 1.000
O O2 0.50891(7) 0.2889(2) 0.50674(17) 0.0721(8) Uani . . 1.000
O O3 0.61345(8) 0.6071(2) 0.13563(17) 0.0713(8) Uani . . 1.000
O O4 0.63014(7) 0.3473(2) 0.06120(15) 0.0665(7) Uani . . 1.000
N N1 0.58022(7) 0.3824(2) 0.22029(18) 0.0555(8) Uani . . 1.000
C C1 0.67716(9) 0.4336(3) 0.2571(2) 0.0514(9) Uani . . 1.000
C C2 0.71403(11) 0.3319(3) 0.2413(3) 0.0659(11) Uani . . 1.000
C C3 0.75605(11) 0.3324(4) 0.3185(3) 0.0788(14) Uani . . 1.000
C C4 0.76082(11) 0.4310(4) 0.4111(3) 0.0705(11) Uani . . 1.000
C C5 0.72375(12) 0.5304(4) 0.4281(3) 0.0782(14) Uani . . 1.000
C C6 0.68182(12) 0.5303(4) 0.3517(3) 0.0714(12) Uani . . 1.000
C C7 0.57612(8) 0.2291(3) 0.2636(2) 0.0488(9) Uani . . 1.000
C C8 0.55269(8) 0.2054(3) 0.3611(2) 0.0505(9) Uani . . 1.000
C C9 0.54903(10) 0.0538(4) 0.4003(3) 0.0685(11) Uani . . 1.000
C C10 0.56676(11) -0.0710(4) 0.3463(3) 0.0788(14) Uani . . 1.000
C C11 0.58873(11) -0.0459(3) 0.2499(3) 0.0726(11) Uani . . 1.000
C C12 0.59331(10) 0.1022(3) 0.2086(3) 0.0606(10) Uani . . 1.000
C C13 0.53137(9) 0.3347(4) 0.4206(2) 0.0562(10) Uani . . 1.000
H H1 0.55740 0.44700 0.22910 0.0670 Uiso calc R 1.000
H H2 0.71040 0.26350 0.17880 0.0790 Uiso calc R 1.000
H H2A 0.49850 0.36530 0.53760 0.1080 Uiso calc R 1.000
H H3 0.78130 0.26550 0.30760 0.0940 Uiso calc R 1.000
H H5 0.72720 0.59740 0.49150 0.0940 Uiso calc R 1.000
H H6 0.65640 0.59580 0.36380 0.0860 Uiso calc R 1.000
H H9 0.53410 0.03640 0.46550 0.0820 Uiso calc R 1.000
H H10 0.56390 -0.17150 0.37460 0.0940 Uiso calc R 1.000
H H11 0.60060 -0.13020 0.21220 0.0870 Uiso calc R 1.000
H H12 0.60810 0.11760 0.14300 0.0730 Uiso calc R 1.000

loop_
_atom_type_symbol
_atom_type_description
_atom_type_scat_dispersion_real
_atom_type_scat_dispersion_imag
_atom_type_scat_source
S S 0.1246 0.1234 'International Tables Vol C Tables 4.2.6.8 and 6.1.1.4'
O O 0.0106 0.0060 'International Tables Vol C Tables 4.2.6.8 and 6.1.1.4'
N N 0.0061 0.0033 'International Tables Vol C Tables 4.2.6.8 and 6.1.1.4'
Br Br -0.2901 2.4595 'International Tables Vol C Tables 4.2.6.8 and 6.1.1.4'
H H 0.0000 0.0000 'International Tables Vol C Tables 4.2.6.8 and 6.1.1.4'
C C 0.0033 0.0016 'International Tables Vol C Tables 4.2.6.8 and 6.1.1.4'

loop_
_geom_angle_atom_site_label_1
_geom_angle_atom_site_label_2
_geom_angle_atom_site_label_3
_geom_angle_site_symmetry_1
_geom_angle_site_symmetry_2
_geom_angle_site_symmetry_3
_geom_angle
_geom_angle_publ_flag
O3 S1 O4 . . . 120.06(12) no
O3 S1 N1 . . . 104.36(12) no
O3 S1 C1 . . . 108.04(13) no
O4 S1 N1 . . . 109.57(11) no
O4 S1 C1 . . . 107.82(12) no
N1 S1 C1 . . . 106.21(11) no
C13 O2 H2A . . . 109.00 no
S1 N1 C7 . . . 125.76(16) no
C7 N1 H1 . . . 117.00 no
S1 N1 H1 . . . 117.00 no
S1 C1 C2 . . . 121.2(2) no
S1 C1 C6 . . . 118.6(2) no
C2 C1 C6 . . . 120.2(3) no
C1 C2 C3 . . . 119.5(3) no
C2 C3 C4 . . . 120.0(3) no
Br1 C4 C3 . . . 120.5(2) no
Br1 C4 C5 . . . 118.9(3) no
C3 C4 C5 . . . 120.6(3) no
C4 C5 C6 . . . 119.7(3) no
C1 C6 C5 . . . 120.0(3) no
C8 C7 C12 . . . 119.6(2) no
N1 C7 C12 . . . 120.9(2) no
N1 C7 C8 . . . 119.5(2) no
C7 C8 C9 . . . 117.9(2) no
C7 C8 C13 . . . 122.5(2) no
C9 C8 C13 . . . 119.7(2) no
C8 C9 C10 . . . 122.2(3) no
C9 C10 C11 . . . 119.2(3) no
C10 C11 C12 . . . 120.6(3) no
C7 C12 C11 . . . 120.7(3) no
O1 C13 O2 . . . 121.8(3) no
O1 C13 C8 . . . 124.5(2) no
O2 C13 C8 . . . 113.7(3) no
C1 C2 H2 . . . 120.00 no
C3 C2 H2 . . . 120.00 no
C2 C3 H3 . . . 120.00 no
C4 C3 H3 . . . 120.00 no
C4 C5 H5 . . . 120.00 no
C6 C5 H5 . . . 120.00 no
C1 C6 H6 . . . 120.00 no
C5 C6 H6 . . . 120.00 no
C8 C9 H9 . . . 119.00 no
C10 C9 H9 . . . 119.00 no
C9 C10 H10 . . . 120.00 no
C11 C10 H10 . . . 120.00 no
C10 C11 H11 . . . 120.00 no
C12 C11 H11 . . . 120.00 no
C7 C12 H12 . . . 120.00 no
C11 C12 H12 . . . 120.00 no

loop_
_geom_bond_atom_site_label_1
_geom_bond_atom_site_label_2
_geom_bond_site_symmetry_1
_geom_bond_site_symmetry_2
_geom_bond_distance
_geom_bond_publ_flag
Br1 C4 . . 1.882(3) no
S1 O3 . . 1.4184(19) no
S1 O4 . . 1.4186(19) no
S1 N1 . . 1.625(2) no
S1 C1 . . 1.758(3) no
O1 C13 . . 1.225(4) no
O2 C13 . . 1.317(3) no
O2 H2A . . 0.8200 no
N1 C7 . . 1.418(3) no
N1 H1 . . 0.8600 no
C1 C6 . . 1.371(4) no
C1 C2 . . 1.379(4) no
C2 C3 . . 1.371(5) no
C3 C4 . . 1.363(5) no
C4 C5 . . 1.374(5) no
C5 C6 . . 1.364(5) no
C7 C12 . . 1.382(4) no
C7 C8 . . 1.404(3) no
C8 C13 . . 1.476(4) no
C8 C9 . . 1.386(4) no
C9 C10 . . 1.368(5) no
C10 C11 . . 1.371(5) no
C11 C12 . . 1.370(4) no
C2 H2 . . 0.9300 no
C3 H3 . . 0.9300 no
C5 H5 . . 0.9300 no
C6 H6 . . 0.9300 no
C9 H9 . . 0.9300 no
C10 H10 . . 0.9300 no
C11 H11 . . 0.9300 no
C12 H12 . . 0.9300 no

loop_
_geom_contact_atom_site_label_1
_geom_contact_atom_site_label_2
_geom_contact_distance
_geom_contact_site_symmetry_1
_geom_contact_site_symmetry_2
_geom_contact_publ_flag
Br1 C9 3.662(3) . 7_656 no
Br1 C10 3.540(3) . 7_656 no
Br1 C11 3.599(3) . 7_656 no
S1 H12 2.8600 . . no
O1 N1 2.670(3) . . no
O1 O2 2.703(3) . 3_666 no
O2 O3 3.205(3) . 4_565 no
O2 O1 2.703(3) . 3_666 no
O3 C11 3.369(3) . 1_565 no
O3 C13 3.182(3) . 4_564 no
O3 O2 3.205(3) . 4_564 no
O4 C6 3.185(4) . 4_564 no
O4 C5 3.384(4) . 4_564 no
O4 C12 2.987(3) . . no
O1 H1 2.1300 . . no
O1 H2A 1.8900 . 3_666 no
O1 H1 2.7100 . 2_655 no
O2 H9 2.3500 . . no
O2 H10 2.8000 . 3_656 no
O3 H11 2.4700 . 1_565 no
O3 H6 2.7600 . . no
O4 H12 2.3100 . . no
O4 H2 2.5500 . . no
O4 H6 2.5600 . 4_564 no
N1 O1 2.670(3) . . no
N1 C13 3.325(3) . 2_655 no
C5 O4 3.384(4) . 4_565 no
C6 O4 3.185(4) . 4_565 no
C7 C13 3.543(3) . 2_655 no
C9 Br1 3.661(3) . 7_656 no
C10 Br1 3.540(3) . 7_656 no
C11 Br1 3.599(3) . 7_656 no
C11 O3 3.369(3) . 1_545 no
C12 O4 2.987(3) . . no
C13 N1 3.325(3) . 2_655 no
C13 O3 3.182(3) . 4_565 no
C13 C7 3.543(3) . 2_655 no
C2 H5 3.0500 . 4_564 no
C5 H2 3.0900 . 6_655 no
C6 H3 3.0200 . 6_655 no
C9 H9 3.0700 . 3_656 no
C13 H1 2.6300 . . no
C13 H1 2.9700 . 2_655 no
C13 H2A 2.7700 . 3_666 no
H1 O1 2.1300 . . no
H1 C13 2.6300 . . no
H1 O1 2.7100 . 2_655 no
H1 C13 2.9700 . 2_655 no
H2 O4 2.5500 . . no
H2 H5 2.5900 . 4_564 no
H2 C5 3.0900 . 6_645 no
H2A O1 1.8900 . 3_666 no
H2A C13 2.7700 . 3_666 no
H2A H2A 2.4700 . 3_666 no
H3 C6 3.0200 . 6_645 no
H5 C2 3.0500 . 4_565 no
H5 H2 2.5900 . 4_565 no
H6 O3 2.7600 . . no
H6 O4 2.5600 . 4_565 no
H9 O2 2.3500 . . no
H9 C9 3.0700 . 3_656 no
H9 H9 2.2500 . 3_656 no
H10 O2 2.8000 . 3_656 no
H11 O3 2.4700 . 1_545 no
H12 S1 2.8600 . . no
H12 O4 2.3100 . . no

loop_
_geom_hbond_atom_site_label_D
_geom_hbond_atom_site_label_H
_geom_hbond_atom_site_label_A
_geom_hbond_site_symmetry_A
_geom_hbond_distance_DH
_geom_hbond_distance_HA
_geom_hbond_distance_DA
_geom_hbond_angle_DHA
_geom_hbond_publ_flag
N1 H1 O1 . 0.86 2.13 2.670(3) 121 yes
O2 H2A O1 3_666 0.82 1.89 2.703(3) 173 yes
C6 H6 O4 4_565 0.93 2.56 3.185(4) 125 yes
C11 H11 O3 1_545 0.93 2.47 3.369(3) 164 yes
C12 H12 O4 . 0.93 2.31 2.987(3) 130 yes

loop_
_geom_torsion_atom_site_label_1
_geom_torsion_atom_site_label_2
_geom_torsion_atom_site_label_3
_geom_torsion_atom_site_label_4
_geom_torsion_site_symmetry_1
_geom_torsion_site_symmetry_2
_geom_torsion_site_symmetry_3
_geom_torsion_site_symmetry_4
_geom_torsion
_geom_torsion_publ_flag
O3 S1 N1 C7 . . . . -176.5(2) no
O4 S1 N1 C7 . . . . 53.8(2) no
C1 S1 N1 C7 . . . . -62.4(2) no
O3 S1 C1 C2 . . . . -135.0(2) no
O4 S1 C1 C2 . . . . -3.8(3) no
N1 S1 C1 C2 . . . . 113.6(2) no
O3 S1 C1 C6 . . . . 43.2(3) no
O4 S1 C1 C6 . . . . 174.3(2) no
N1 S1 C1 C6 . . . . -68.3(3) no
S1 N1 C7 C8 . . . . 149.12(19) no
S1 N1 C7 C12 . . . . -33.3(3) no
S1 C1 C6 C5 . . . . -175.6(3) no
S1 C1 C2 C3 . . . . 175.7(2) no
C6 C1 C2 C3 . . . . -2.4(4) no
C2 C1 C6 C5 . . . . 2.5(5) no
C1 C2 C3 C4 . . . . 1.1(5) no
C2 C3 C4 C5 . . . . 0.1(5) no
C2 C3 C4 Br1 . . . . -177.7(2) no
Br1 C4 C5 C6 . . . . 177.9(3) no
C3 C4 C5 C6 . . . . 0.0(5) no
C4 C5 C6 C1 . . . . -1.3(5) no
N1 C7 C8 C9 . . . . 179.5(2) no
N1 C7 C8 C13 . . . . 0.7(3) no
C12 C7 C8 C9 . . . . 1.8(4) no
C12 C7 C8 C13 . . . . -177.0(2) no
N1 C7 C12 C11 . . . . -179.2(3) no
C8 C7 C12 C11 . . . . -1.6(4) no
C7 C8 C9 C10 . . . . -0.9(4) no
C13 C8 C9 C10 . . . . 177.9(3) no
C7 C8 C13 O1 . . . . -1.4(4) no
C7 C8 C13 O2 . . . . 176.9(2) no
C9 C8 C13 O1 . . . . 179.9(3) no
C9 C8 C13 O2 . . . . -1.9(3) no
C8 C9 C10 C11 . . . . -0.3(5) no
C9 C10 C11 C12 . . . . 0.6(5) no
C10 C11 C12 C7 . . . . 0.3(5) no

loop_
_cod_related_entry_id
_cod_related_entry_database
_cod_related_entry_code
1 ChemSpider 36442
